data_4033032
loop_
_publ_author_name
'Wojcik, Laurianne'
'Michaud, Fran\,cois'
'Gauthier, S\'ebastien'
'Cabon, Nolwenn'
'Le Poul, Pascal'
'Gloaguen, Frederic'
'Le Poul, Nicolas'

_publ_section_title
;
 Reversible Redox Switching of Chromophoric Phenylmethylenepyrans by
 Carbon-Carbon Bond Making/Breaking.
;
_journal_issue 23
_journal_name_full 'The Journal of organic chemistry'
_journal_page_first 12395
_journal_page_last 12405
_journal_paper_doi 10.1021/acs.joc.7b02199
_journal_volume 82
_journal_year 2017
_chemical_formula_moiety 'C26 H23 N O'
_chemical_formula_sum 'C26 H23 N O'
_chemical_formula_weight 365.45
_space_group_IT_number 15
_symmetry_cell_setting monoclinic
_symmetry_Int_Tables_number 15
_symmetry_space_group_name_Hall '-C 2yc'
_symmetry_space_group_name_H-M 'C 1 2/c 1'
_atom_sites_solution_hydrogens geom
_atom_sites_solution_primary direct
_atom_sites_solution_secondary difmap
_audit_creation_date 2016-03-30T16:48:21-00:00
_audit_creation_method 'WinGX routine CIF_UPDATE'
_cell_angle_alpha 90
_cell_angle_beta 100.174(6)
_cell_angle_gamma 90
_cell_formula_units_Z 8
_cell_length_a 31.771(2)
_cell_length_b 7.3683(6)
_cell_length_c 16.5063(11)
_cell_measurement_reflns_used 2627
_cell_measurement_temperature 100(2)
_cell_measurement_theta_max 24.587
_cell_measurement_theta_min 3.832
_cell_volume 3803.3(5)
_computing_cell_refinement
;
        CrysAlisPro, Agilent Technologies,
        Version 1.171.37.35 (release 13-08-2014 CrysAlis171 .NET)
        (compiled Aug 13 2014,18:06:01)
;
_computing_data_collection
;
        CrysAlisPro, Agilent Technologies,
        Version 1.171.37.35 (release 13-08-2014 CrysAlis171 .NET)
        (compiled Aug 13 2014,18:06:01)
;
_computing_data_reduction
;
        CrysAlisPro, Agilent Technologies,
        Version 1.171.37.35 (release 13-08-2014 CrysAlis171 .NET)
        (compiled Aug 13 2014,18:06:01)
;
_computing_molecular_graphics
;
        ORTEP3 for Windows (Farrugia, 1997)
        MERCURY  (Bruno et al., 2002)
;
_computing_publication_material
;
        WinGX (Farrugia, 1999)
        PLATON (Spek, 1990-2003)
        enCIFer (Allen et al., 2004)
;
_computing_structure_refinement 'SHELXL-97 (Sheldrick, 2008)'
_computing_structure_solution 'SHELXS-97 (Sheldrick, 2008)'
_diffrn_ambient_temperature 100(2)
_diffrn_detector 'CCD plate'
_diffrn_detector_area_resol_mean 8.3622
_diffrn_measured_fraction_theta_full 0.998
_diffrn_measured_fraction_theta_max 0.998
_diffrn_measurement_device 'four-circle diffractometer'
_diffrn_measurement_device_type 'Xcalibur, Sapphire2, large Be window'
_diffrn_measurement_method '\w scans'
_diffrn_orient_matrix_UB_11 0.0285836
_diffrn_orient_matrix_UB_12 0.0523814
_diffrn_orient_matrix_UB_13 -0.009093
_diffrn_orient_matrix_UB_21 -0.0322957
_diffrn_orient_matrix_UB_22 0.0581293
_diffrn_orient_matrix_UB_23 -0.0095904
_diffrn_orient_matrix_UB_31 0.0067808
_diffrn_orient_matrix_UB_32 0.0560581
_diffrn_orient_matrix_UB_33 0.0184354
_diffrn_radiation_monochromator graphite
_diffrn_radiation_probe x-ray
_diffrn_radiation_type MoK\a
_diffrn_radiation_wavelength 0.71073
_diffrn_reflns_av_R_equivalents 0.0625
_diffrn_reflns_av_unetI/netI 0.0718
_diffrn_reflns_limit_h_max 37
_diffrn_reflns_limit_h_min -39
_diffrn_reflns_limit_k_max 9
_diffrn_reflns_limit_k_min -9
_diffrn_reflns_limit_l_max 20
_diffrn_reflns_limit_l_min -20
_diffrn_reflns_number 11537
_diffrn_reflns_theta_full 26.37
_diffrn_reflns_theta_max 26.37
_diffrn_reflns_theta_min 3.28
_diffrn_source 'Enhance (Mo) X-ray Source'
_exptl_absorpt_coefficient_mu 0.077
_exptl_absorpt_correction_T_max 0.9931
_exptl_absorpt_correction_T_min 0.9317
_exptl_absorpt_correction_type multi-scan
_exptl_absorpt_process_details
;
        CrysAlisPro, Agilent Technologies,
        Version 1.171.37.35 (release 13-08-2014 CrysAlis171 .NET)
        (compiled Aug 13 2014,18:06:01)
        Empirical absorption correction using spherical harmonics,
        implemented in SCALE3 ABSPACK scaling algorithm.
;
_exptl_crystal_colour yellow
_exptl_crystal_density_diffrn 1.276
_exptl_crystal_density_method 'not measured'
_exptl_crystal_description 'block (fragment)'
_exptl_crystal_F_000 1552
_exptl_crystal_recrystallization_method
;
from solution in dichloromethane
;
_exptl_crystal_size_max 0.21
_exptl_crystal_size_mid 0.19
_exptl_crystal_size_min 0.09
_refine_diff_density_max 0.272
_refine_diff_density_min -0.214
_refine_diff_density_rms 0.054
_refine_ls_extinction_method none
_refine_ls_goodness_of_fit_ref 1.058
_refine_ls_hydrogen_treatment constr
_refine_ls_matrix_type full
_refine_ls_number_parameters 224
_refine_ls_number_reflns 3897
_refine_ls_number_restraints 1
_refine_ls_restrained_S_all 1.064
_refine_ls_R_factor_all 0.0938
_refine_ls_R_factor_gt 0.0551
_refine_ls_shift/su_max 0
_refine_ls_shift/su_mean 0
_refine_ls_structure_factor_coef Fsqd
_refine_ls_weighting_details 'calc w=1/[\s^2^(Fo^2^)+(0.0403P)^2^+0.7677P] where P=(Fo^2^+2Fc^2^)/3'
_refine_ls_weighting_scheme calc
_refine_ls_wR_factor_gt 0.1075
_refine_ls_wR_factor_ref 0.1257
_reflns_number_gt 2621
_reflns_number_total 3897
_reflns_threshold_expression >2\s(I)
_cod_data_source_file jo7b02199_si_002.cif
_cod_data_source_block nlp01-d_100k
_cod_depositor_comments
;Adding full bibliography for 4033032.cif.

The following automatic conversions were performed:

data name '_iucr_refine_instruction_details' was replaced with
'_iucr_refine_instructions_details' as specified in the replacement
file 'data/replacement-values/replacement_tags.lst'.

Automatic conversion script
Id: cif_correct_tags 9268 2022-04-12 08:56:07Z antanas 
;
_cod_original_sg_symbol_Hall -C2yc
_cod_database_code 4033032

loop_
_symmetry_equiv_pos_as_xyz
'x, y, z'
'-x, y, -z+1/2'
'x+1/2, y+1/2, z'
'-x+1/2, y+1/2, -z+1/2'
'-x, -y, -z'
'x, -y, z-1/2'
'-x+1/2, -y+1/2, -z'
'x+1/2, -y+1/2, z-1/2'

loop_
_atom_site_label
_atom_site_type_symbol
_atom_site_fract_x
_atom_site_fract_y
_atom_site_fract_z
_atom_site_U_iso_or_equiv
_atom_site_adp_type
_atom_site_occupancy
_atom_site_symmetry_multiplicity
_atom_site_calc_flag
_atom_site_refinement_flags
_atom_site_disorder_assembly
_atom_site_disorder_group
C6A C 0.01879(6) 0.2854(4) 0.44225(14) 0.0180(5) Uiso 0.5 1 d PGD A 1
C1A C -0.01442(8) 0.2816(4) 0.48692(10) 0.0219(9) Uiso 0.5 1 d PG A 1
H1A H -0.0086 0.2561 0.5442 0.026 Uiso 0.5 1 calc PR A 1
C2A C -0.05612(7) 0.3151(4) 0.44774(14) 0.0245(9) Uiso 0.5 1 d PG A 1
H2A H -0.0788 0.3125 0.4783 0.029 Uiso 0.5 1 calc PR A 1
C3A C -0.06462(6) 0.3524(4) 0.36389(14) 0.0263(17) Uiso 0.5 1 d PG A 1
H3A H -0.0931 0.3753 0.3371 0.032 Uiso 0.5 1 calc PR A 1
C4A C -0.03142(8) 0.3562(4) 0.31922(10) 0.0263(9) Uiso 0.5 1 d PG A 1
H4A H -0.0372 0.3817 0.2619 0.032 Uiso 0.5 1 calc PR A 1
C5A C 0.01029(7) 0.3227(4) 0.35840(13) 0.0249(9) Uiso 0.5 1 d PG A 1
H5A H 0.033 0.3253 0.3279 0.03 Uiso 0.5 1 calc PR A 1
C6B C 0.02378(6) 0.3072(3) 0.44535(14) 0.0180(5) Uiso 0.5 1 d PGD A 2
C1B C -0.00937(8) 0.2004(3) 0.46356(13) 0.0196(8) Uiso 0.5 1 d PG A 2
H1B H -0.0038 0.1105 0.5054 0.024 Uiso 0.5 1 calc PR A 2
C2B C -0.05072(7) 0.2249(3) 0.42062(15) 0.0231(9) Uiso 0.5 1 d PG A 2
H2B H -0.0734 0.1519 0.4331 0.028 Uiso 0.5 1 calc PR A 2
C3B C -0.05892(6) 0.3563(3) 0.35946(14) 0.0225(16) Uiso 0.5 1 d PG A 2
H3B H -0.0872 0.3731 0.3301 0.027 Uiso 0.5 1 calc PR A 2
C4B C -0.02577(8) 0.4632(3) 0.34124(12) 0.0228(9) Uiso 0.5 1 d PG A 2
H4B H -0.0314 0.5531 0.2994 0.027 Uiso 0.5 1 calc PR A 2
C5B C 0.01558(7) 0.4387(3) 0.38418(14) 0.0195(8) Uiso 0.5 1 d PG A 2
H5B H 0.0382 0.5117 0.3717 0.023 Uiso 0.5 1 calc PR A 2
C7 C 0.06601(6) 0.2730(2) 0.48696(10) 0.0224(4) Uani 1 1 d D . .
C8 C 0.10165(6) 0.2994(3) 0.45528(11) 0.0260(5) Uani 1 1 d . A .
H8 H 0.0989 0.3274 0.3984 0.031 Uiso 1 1 calc R . .
C9 C 0.14418(6) 0.2867(2) 0.50461(11) 0.0225(4) Uani 1 1 d . . .
C10 C 0.14319(6) 0.2658(2) 0.59202(11) 0.0233(4) Uani 1 1 d . A .
H10 H 0.1693 0.2743 0.6302 0.028 Uiso 1 1 calc R . .
C11 C 0.10705(6) 0.2351(2) 0.62055(10) 0.0201(4) Uani 1 1 d . . .
C12 C 0.10185(6) 0.2106(2) 0.70671(10) 0.0212(4) Uani 1 1 d . A .
C13 C 0.13052(6) 0.2881(3) 0.77080(11) 0.0249(5) Uani 1 1 d . . .
H13 H 0.154 0.3571 0.759 0.03 Uiso 1 1 calc R A .
C14 C 0.12514(7) 0.2654(3) 0.85147(11) 0.0305(5) Uani 1 1 d . A .
H14 H 0.1448 0.3193 0.8948 0.037 Uiso 1 1 calc R . .
C15 C 0.09140(7) 0.1653(3) 0.86945(12) 0.0392(6) Uani 1 1 d . . .
H15 H 0.088 0.1488 0.925 0.047 Uiso 1 1 calc R A .
C16 C 0.06260(7) 0.0894(4) 0.80671(13) 0.0506(7) Uani 1 1 d . A .
H16 H 0.0391 0.0211 0.819 0.061 Uiso 1 1 calc R . .
C17 C 0.06765(7) 0.1121(3) 0.72567(12) 0.0405(6) Uani 1 1 d . . .
H17 H 0.0475 0.0597 0.6827 0.049 Uiso 1 1 calc R A .
C18 C 0.18155(6) 0.3002(3) 0.47539(11) 0.0247(5) Uani 1 1 d . A .
H18 H 0.2068 0.3062 0.5159 0.03 Uiso 1 1 calc R . .
C19 C 0.18788(6) 0.3069(2) 0.38960(11) 0.0214(4) Uani 1 1 d . . .
C20 C 0.16186(6) 0.2166(2) 0.32471(11) 0.0226(4) Uani 1 1 d . A .
H20 H 0.1378 0.1509 0.3357 0.027 Uiso 1 1 calc R . .
C21 C 0.16999(6) 0.2197(2) 0.24525(11) 0.0222(4) Uani 1 1 d . . .
H21 H 0.1515 0.1562 0.2032 0.027 Uiso 1 1 calc R A .
C22 C 0.20523(6) 0.3151(2) 0.22534(10) 0.0212(4) Uani 1 1 d . A .
C23 C 0.23199(6) 0.4030(2) 0.29026(11) 0.0223(4) Uani 1 1 d . . .
H23 H 0.2564 0.4668 0.2797 0.027 Uiso 1 1 calc R A .
C24 C 0.22332(6) 0.3982(2) 0.36957(11) 0.0236(5) Uani 1 1 d . A .
H24 H 0.2421 0.4592 0.412 0.028 Uiso 1 1 calc R . .
C25 C 0.18387(6) 0.2355(3) 0.07978(11) 0.0294(5) Uani 1 1 d . A .
H25A H 0.1825 0.1047 0.0899 0.044 Uiso 1 1 calc R . .
H25B H 0.1937 0.2562 0.0275 0.044 Uiso 1 1 calc R . .
H25C H 0.1554 0.2886 0.077 0.044 Uiso 1 1 calc R . .
C26 C 0.25282(6) 0.3965(3) 0.12982(11) 0.0266(5) Uani 1 1 d . A .
H26A H 0.2545 0.5242 0.1466 0.04 Uiso 1 1 calc R . .
H26B H 0.2537 0.3878 0.0709 0.04 Uiso 1 1 calc R . .
H26C H 0.2771 0.3298 0.1611 0.04 Uiso 1 1 calc R . .
N1 N 0.21329(5) 0.3193(2) 0.14586(9) 0.0277(4) Uani 1 1 d . . .
O1 O 0.06783(4) 0.22311(17) 0.56802(7) 0.0229(3) Uani 1 1 d . A .

loop_
_atom_site_aniso_label
_atom_site_aniso_U_11
_atom_site_aniso_U_22
_atom_site_aniso_U_33
_atom_site_aniso_U_23
_atom_site_aniso_U_13
_atom_site_aniso_U_12
C7 0.0296(12) 0.0212(10) 0.0180(10) 0.0022(8) 0.0085(8) 0.0055(9)
C8 0.0292(12) 0.0311(11) 0.0191(10) 0.0036(8) 0.0087(8) 0.0108(10)
C9 0.0247(11) 0.0228(10) 0.0207(10) 0.0029(8) 0.0060(8) 0.0060(9)
C10 0.0235(11) 0.0239(11) 0.0223(10) 0.0022(8) 0.0036(8) 0.0039(9)
C11 0.0210(11) 0.0183(10) 0.0200(10) -0.0012(8) 0.0005(8) -0.0011(8)
C12 0.0228(11) 0.0224(10) 0.0190(10) 0.0023(8) 0.0048(8) 0.0023(9)
C13 0.0272(12) 0.0229(10) 0.0236(10) 0.0012(8) 0.0020(9) 0.0018(9)
C14 0.0398(14) 0.0293(12) 0.0205(11) -0.0022(8) -0.0004(9) 0.0096(10)
C15 0.0353(14) 0.0640(17) 0.0207(11) 0.0106(11) 0.0118(10) 0.0178(12)
C16 0.0286(14) 0.092(2) 0.0316(13) 0.0246(13) 0.0069(10) -0.0098(14)
C17 0.0306(13) 0.0628(16) 0.0256(11) 0.0109(11) -0.0016(9) -0.0160(12)
C18 0.0258(12) 0.0228(10) 0.0256(10) 0.0012(8) 0.0052(8) 0.0016(9)
C19 0.0203(11) 0.0208(10) 0.0243(10) 0.0038(8) 0.0076(8) 0.0071(8)
C20 0.0187(11) 0.0212(10) 0.0296(11) 0.0039(8) 0.0089(8) 0.0023(8)
C21 0.0204(11) 0.0218(10) 0.0239(10) -0.0001(8) 0.0028(8) -0.0007(8)
C22 0.0224(11) 0.0204(10) 0.0213(10) 0.0026(8) 0.0057(8) 0.0045(8)
C23 0.0203(11) 0.0215(10) 0.0264(10) 0.0021(8) 0.0074(8) -0.0019(8)
C24 0.0250(12) 0.0222(10) 0.0232(10) -0.0015(8) 0.0035(8) 0.0000(9)
C25 0.0263(12) 0.0373(12) 0.0245(11) 0.0003(9) 0.0046(9) 0.0002(10)
C26 0.0253(12) 0.0309(11) 0.0251(10) 0.0033(9) 0.0081(8) -0.0009(9)
N1 0.0226(10) 0.0399(10) 0.0209(9) -0.0014(7) 0.0050(7) -0.0094(8)
O1 0.0239(8) 0.0277(8) 0.0171(7) 0.0027(5) 0.0034(6) -0.0029(6)

loop_
_atom_type_symbol
_atom_type_description
_atom_type_scat_dispersion_real
_atom_type_scat_dispersion_imag
_atom_type_scat_source
C C 0.0033 0.0016 'International Tables Vol C Tables 4.2.6.8 and 6.1.1.4'
H H 0 0 'International Tables Vol C Tables 4.2.6.8 and 6.1.1.4'
N N 0.0061 0.0033 'International Tables Vol C Tables 4.2.6.8 and 6.1.1.4'
O O 0.0106 0.006 'International Tables Vol C Tables 4.2.6.8 and 6.1.1.4'

loop_
_exptl_crystal_face_index_h
_exptl_crystal_face_index_k
_exptl_crystal_face_index_l
_exptl_crystal_face_perp_dist
0 0 1 0.01
0 0 -1 0.08
0 -1 0 0.14
0 1 -1 0.05
1 0 0 0.125
-1 0 0 0.085
1 0 4 0.035
-3 -1 2 0.06
2 -1 4 0.09
-2 1 -4 0.0787
-3 -1 -4 0.095
1 1 -5 0.08
-4 -1 20 0.01
-1 0 -10 0.085
3 -2 -3 0.14
0 -1 1 0.105
0 0 -3 0.125
3 0 -10 0.11
-1 -1 -3 0.13
1 2 -14 0.06
4 0 -4 0.12
1 2 11 0.03
1 -2 20 0.03
0 1 0 0.05
6 -1 4 0.1

loop_
_geom_angle_atom_site_label_1
_geom_angle_atom_site_label_2
_geom_angle_atom_site_label_3
_geom_angle
C1A C6A C5A 120
C1A C6A C7 120.44(16)
C5A C6A C7 119.09(16)
C6A C1A C2A 120
C6A C1A H1A 120
C2A C1A H1A 120
C3A C2A C1A 120
C3A C2A H2A 120
C1A C2A H2A 120
C2A C3A C4A 120
C2A C3A H3A 120
C4A C3A H3A 120
C5A C4A C3A 120
C5A C4A H4A 120
C3A C4A H4A 120
C4A C5A C6A 120
C4A C5A H5A 120
C6A C5A H5A 120
C1B C6B C5B 120
C1B C6B C7 118.87(17)
C5B C6B C7 121.05(17)
C2B C1B C6B 120
C2B C1B H1B 120
C6B C1B H1B 120
C1B C2B C3B 120
C1B C2B H2B 120
C3B C2B H2B 120
C2B C3B C4B 120
C2B C3B H3B 120
C4B C3B H3B 120
C5B C4B C3B 120
C5B C4B H4B 120
C3B C4B H4B 120
C4B C5B C6B 120
C4B C5B H5B 120
C6B C5B H5B 120
C8 C7 O1 121.52(17)
C8 C7 C6B 125.20(18)
O1 C7 C6B 113.06(17)
C8 C7 C6A 128.07(17)
O1 C7 C6A 110.38(16)
C6B C7 C6A 6.97(16)
C7 C8 C9 122.51(17)
C7 C8 H8 118.7
C9 C8 H8 118.7
C18 C9 C8 125.43(17)
C18 C9 C10 122.09(18)
C8 C9 C10 112.42(16)
C11 C10 C9 122.53(18)
C11 C10 H10 118.7
C9 C10 H10 118.7
C10 C11 O1 121.52(16)
C10 C11 C12 127.75(17)
O1 C11 C12 110.72(15)
C17 C12 C13 118.48(17)
C17 C12 C11 120.56(17)
C13 C12 C11 120.95(17)
C14 C13 C12 120.48(19)
C14 C13 H13 119.8
C12 C13 H13 119.8
C15 C14 C13 120.41(19)
C15 C14 H14 119.8
C13 C14 H14 119.8
C16 C15 C14 119.75(18)
C16 C15 H15 120.1
C14 C15 H15 120.1
C15 C16 C17 120.2(2)
C15 C16 H16 119.9
C17 C16 H16 119.9
C16 C17 C12 120.65(19)
C16 C17 H17 119.7
C12 C17 H17 119.7
C9 C18 C19 128.43(18)
C9 C18 H18 115.8
C19 C18 H18 115.8
C20 C19 C24 115.99(16)
C20 C19 C18 124.05(17)
C24 C19 C18 119.83(17)
C21 C20 C19 122.31(18)
C21 C20 H20 118.8
C19 C20 H20 118.8
C20 C21 C22 121.29(17)
C20 C21 H21 119.4
C22 C21 H21 119.4
N1 C22 C23 121.76(17)
N1 C22 C21 121.40(16)
C23 C22 C21 116.83(16)
C24 C23 C22 121.03(18)
C24 C23 H23 119.5
C22 C23 H23 119.5
C23 C24 C19 122.53(17)
C23 C24 H24 118.7
C19 C24 H24 118.7
N1 C25 H25A 109.5
N1 C25 H25B 109.5
H25A C25 H25B 109.5
N1 C25 H25C 109.5
H25A C25 H25C 109.5
H25B C25 H25C 109.5
N1 C26 H26A 109.5
N1 C26 H26B 109.5
H26A C26 H26B 109.5
N1 C26 H26C 109.5
H26A C26 H26C 109.5
H26B C26 H26C 109.5
C22 N1 C25 120.29(16)
C22 N1 C26 119.72(15)
C25 N1 C26 119.84(15)
C7 O1 C11 117.90(14)

loop_
_geom_bond_atom_site_label_1
_geom_bond_atom_site_label_2
_geom_bond_distance
C6A C1A 1.39
C6A C5A 1.39
C6A C7 1.553(3)
C1A C2A 1.39
C1A H1A 0.95
C2A C3A 1.39
C2A H2A 0.95
C3A C4A 1.39
C3A H3A 0.95
C4A C5A 1.39
C4A H4A 0.95
C5A H5A 0.95
C6B C1B 1.39
C6B C5B 1.39
C6B C7 1.418(3)
C1B C2B 1.39
C1B H1B 0.95
C2B C3B 1.39
C2B H2B 0.95
C3B C4B 1.39
C3B H3B 0.95
C4B C5B 1.39
C4B H4B 0.95
C5B H5B 0.95
C7 C8 1.343(3)
C7 O1 1.379(2)
C8 C9 1.452(3)
C8 H8 0.95
C9 C18 1.362(3)
C9 C10 1.457(2)
C10 C11 1.335(3)
C10 H10 0.95
C11 O1 1.390(2)
C11 C12 1.471(2)
C12 C17 1.388(3)
C12 C13 1.391(2)
C13 C14 1.382(2)
C13 H13 0.95
C14 C15 1.376(3)
C14 H14 0.95
C15 C16 1.374(3)
C15 H15 0.95
C16 C17 1.385(3)
C16 H16 0.95
C17 H17 0.95
C18 C19 1.466(2)
C18 H18 0.95
C19 C20 1.400(3)
C19 C24 1.401(3)
C20 C21 1.381(2)
C20 H20 0.95
C21 C22 1.409(3)
C21 H21 0.95
C22 N1 1.381(2)
C22 C23 1.403(3)
C23 C24 1.385(2)
C23 H23 0.95
C24 H24 0.95
C25 N1 1.444(2)
C25 H25A 0.98
C25 H25B 0.98
C25 H25C 0.98
C26 N1 1.445(2)
C26 H26A 0.98
C26 H26B 0.98
C26 H26C 0.98
